data_7701841
loop_
_publ_author_name
'Ding, Yazhou'
'Ma, Qiang-Qiang'
'Kang, Jiaxin'
'Zhang, Jie'
'Li, Shujun'
'Chen, Xuenian'

_publ_section_title
;
 Palladium(II) complexes supported by PBP and POCOP pincer ligands:
 comparison of structure, property and catalytic activity
;
_journal_name_full 'Dalton Transactions'
_journal_paper_doi 10.1039/C9DT03954F
_journal_year 2019
_chemical_formula_moiety 'C24 H45 B N2 P2 Pd S, 2(C6 H6)'
_chemical_formula_sum 'C36 H57 B N2 P2 Pd S'
_chemical_formula_weight 729.04
_chemical_name_systematic tBu-PBP-Pd-SH
_space_group_crystal_system monoclinic
_space_group_IT_number 14
_space_group_name_Hall '-P 2ybc'
_space_group_name_H-M_alt 'P 1 21/c 1'
_atom_sites_solution_hydrogens mixed
_atom_sites_solution_primary dual
_audit_creation_date 2019-09-23
_audit_creation_method
;
Olex2 1.2
(compiled 2018.05.29 svn.r3508 for OlexSys, GUI svn.r5506)
;
_audit_update_record
;
2019-10-06 deposited with the CCDC.	2019-11-05 downloaded from the CCDC.
;
_cell_angle_alpha 90
_cell_angle_beta 107.062(2)
_cell_angle_gamma 90
_cell_formula_units_Z 4
_cell_length_a 15.2903(3)
_cell_length_b 17.5028(3)
_cell_length_c 15.0487(3)
_cell_measurement_reflns_used 8912
_cell_measurement_temperature 170.00(10)
_cell_measurement_theta_max 71.2300
_cell_measurement_theta_min 5.0330
_cell_volume 3850.13(13)
_computing_cell_refinement 'CrysAlisPro 1.171.40.53 (Rigaku OD, 2019)'
_computing_data_collection 'CrysAlisPro 1.171.40.53 (Rigaku OD, 2019)'
_computing_data_reduction 'CrysAlisPro 1.171.40.53 (Rigaku OD, 2019)'
_computing_molecular_graphics 'Olex2 (Dolomanov et al., 2009)'
_computing_publication_material 'Olex2 (Dolomanov et al., 2009)'
_computing_structure_refinement 'ShelXL (Sheldrick, 2015)'
_computing_structure_solution 'ShelXT (Sheldrick, 2015)'
_diffrn_ambient_environment N~2~
_diffrn_ambient_temperature 170.00(10)
_diffrn_detector 'CCD plate'
_diffrn_detector_area_resol_mean 8.0521
_diffrn_detector_type EosS2
_diffrn_measured_fraction_theta_full 0.999
_diffrn_measured_fraction_theta_max 0.981
_diffrn_measurement_details
;
List of Runs (angles in degrees, time in seconds):

  # Type    Start    End  Width  t~exp~   \w     \q     \k     \f   Frames
#--------------------------------------------------------------------------
  1  \w     -1.00  31.00   1.00    1.16    --  -35.62  68.00-162.00   32
  2  \w   -102.00 -22.00   1.00    1.16    --  -35.62 -68.00  64.00   80
  3  \w     53.00 102.00   1.00    1.16    --   35.62  68.00-162.00   49
  4  \w    -28.00  13.00   1.00    1.16    --   35.62 -68.00  64.00   41
  5  \w     48.00 120.00   1.00    4.64    --  107.12 -68.00  64.00   72
  6  \w     95.00 158.00   1.00    4.64    --  107.12  68.00-162.00   63
  7  \w      2.00  73.00   1.00    1.16    --   35.62 -99.00 -90.00   71
  8  \w     67.00  94.00   1.00    1.16    --   35.62 178.00  30.00   27
  9  \w    -31.00  50.00   1.00    1.16    --   35.62 -57.00 120.00   81
 10  \w     59.00 108.00   1.00    1.16    --   35.62-178.00 120.00   49
 11  \w     56.00  83.00   1.00    4.64    --  107.12 -95.00   0.00   27
 12  \w    101.00 165.00   1.00    4.64    --  107.12 111.00  60.00   64
 13  \w    127.00 176.00   1.00    4.64    --  107.12  45.00 120.00   49
 14  \w     57.00 126.00   1.00    4.64    --  107.12 -30.00  60.00   69
 15  \w     39.00 105.00   1.00    4.64    --  107.12-111.00  90.00   66
 16  \w     41.00  88.00   1.00    4.64    --  107.12 -95.00-150.00   47
 17  \w    101.00 159.00   1.00    4.64    --  107.12 111.00 150.00   58
 18  \w     40.00 105.00   1.00    4.64    --  107.12 -95.00 -90.00   65
;
_diffrn_measurement_device 'four-circle diffractometer'
_diffrn_measurement_device_type 'SuperNova, Dual, Cu at home/near, EosS2'
_diffrn_measurement_method '\w scans'
_diffrn_orient_matrix_type 'CrysAlisPro convention (1999,Acta A55,543-557)'
_diffrn_orient_matrix_UB_11 -0.0907312000
_diffrn_orient_matrix_UB_12 -0.0443490000
_diffrn_orient_matrix_UB_13 -0.0196749000
_diffrn_orient_matrix_UB_21 -0.0425260000
_diffrn_orient_matrix_UB_22 0.0516517000
_diffrn_orient_matrix_UB_23 -0.0846179000
_diffrn_orient_matrix_UB_31 0.0329060000
_diffrn_orient_matrix_UB_32 -0.0556991000
_diffrn_orient_matrix_UB_33 -0.0626393000
_diffrn_radiation_monochromator mirror
_diffrn_radiation_probe x-ray
_diffrn_radiation_type CuK\a
_diffrn_radiation_wavelength 1.54184
_diffrn_reflns_av_R_equivalents 0.0284
_diffrn_reflns_av_unetI/netI 0.0362
_diffrn_reflns_Laue_measured_fraction_full 0.999
_diffrn_reflns_Laue_measured_fraction_max 0.981
_diffrn_reflns_limit_h_max 18
_diffrn_reflns_limit_h_min -18
_diffrn_reflns_limit_k_max 14
_diffrn_reflns_limit_k_min -21
_diffrn_reflns_limit_l_max 15
_diffrn_reflns_limit_l_min -18
_diffrn_reflns_number 17318
_diffrn_reflns_point_group_measured_fraction_full 0.999
_diffrn_reflns_point_group_measured_fraction_max 0.981
_diffrn_reflns_theta_full 67.684
_diffrn_reflns_theta_max 71.372
_diffrn_reflns_theta_min 3.940
_diffrn_source 'micro-focus sealed X-ray tube'
_diffrn_source_type 'SuperNova (Cu) X-ray Source'
_exptl_absorpt_coefficient_mu 5.360
_exptl_absorpt_correction_T_max 1.00000
_exptl_absorpt_correction_T_min 0.79150
_exptl_absorpt_correction_type multi-scan
_exptl_absorpt_process_details
;
CrysAlisPro 1.171.40.53 (Rigaku Oxford Diffraction, 2019)
Empirical absorption correction using spherical harmonics,
 implemented in SCALE3 ABSPACK scaling algorithm.
;
_exptl_crystal_colour 'clear light yellow'
_exptl_crystal_colour_lustre clear
_exptl_crystal_colour_modifier light
_exptl_crystal_colour_primary yellow
_exptl_crystal_density_diffrn 1.258
_exptl_crystal_description plate
_exptl_crystal_F_000 1536
_exptl_crystal_size_max 0.21
_exptl_crystal_size_mid 0.187
_exptl_crystal_size_min 0.14
_refine_diff_density_max 1.183
_refine_diff_density_min -0.758
_refine_diff_density_rms 0.087
_refine_ls_extinction_method none
_refine_ls_goodness_of_fit_ref 1.024
_refine_ls_hydrogen_treatment mixed
_refine_ls_matrix_type full
_refine_ls_number_parameters 380
_refine_ls_number_reflns 7351
_refine_ls_number_restraints 164
_refine_ls_restrained_S_all 1.070
_refine_ls_R_factor_all 0.0544
_refine_ls_R_factor_gt 0.0460
_refine_ls_shift/su_max 0.002
_refine_ls_shift/su_mean 0.000
_refine_ls_structure_factor_coef Fsqd
_refine_ls_weighting_details 'w=1/[\s^2^(Fo^2^)+(0.0646P)^2^+6.5055P] where P=(Fo^2^+2Fc^2^)/3'
_refine_ls_weighting_scheme calc
_refine_ls_wR_factor_gt 0.1216
_refine_ls_wR_factor_ref 0.1278
_reflns_Friedel_coverage 0.000
_reflns_number_gt 6340
_reflns_number_total 7351
_reflns_threshold_expression 'I > 2\s(I)'
_cod_data_source_file c9dt03954f2.cif
_cod_data_source_block dyz20190703
_cod_original_cell_volume 3850.12(13)
_cod_original_sg_symbol_H-M 'P 21/c'
_cod_database_code 7701841
_shelx_shelxl_version_number 2016/6
_chemical_oxdiff_formula 'C1 N1 B1 P1 Pd1 S1'
_shelx_space_group_comment
;
The symmetry employed for this shelxl refinement is uniquely defined
by the following loop, which should always be used as a source of
symmetry information in preference to the above space-group names.
They are only intended as comments.
;
_shelx_estimated_absorpt_t_max 0.521
_shelx_estimated_absorpt_t_min 0.399
_diffrn_oxdiff_digest_frames
;
019c22dc9ae83ffec58308ccee3607b59900034d55c
;
_reflns_odcompleteness_completeness 99.94
_reflns_odcompleteness_iscentric 1
_reflns_odcompleteness_theta 66.97
_olex2_refinement_description
;
1. Fixed Uiso
 At 1.2 times of:
  All C(H) groups, All C(H,H) groups
 At 1.5 times of:
  All C(H,H,H) groups
2. Restrained distances
 C25-C26 = C27-C28 = C29-C30
 1.4 with sigma of 0.02
 C31-C32 = C33-C34 = C35-C36
 1.4 with sigma of 0.02
 C31-C36
 1.4 with sigma of 0.02
 C25-C30
 1.45 with sigma of 0.02
3. Rigid bond restraints
 C36, C35, C34, C33, C32, C31
 with sigma for 1-2 distances of 0.01 and sigma for 1-3 distances of 0.01
4. Uiso/Uaniso restraints and constraints
C36 \\sim C35 \\sim C34 \\sim C33 \\sim C32 \\sim C31: within 2A with sigma of
0.04 and sigma for terminal atoms of 0.08
C26 \\sim C25 \\sim C30 \\sim C29 \\sim C28 \\sim C27: within 2A with sigma of
0.04 and sigma for terminal atoms of 0.08
Uanis(C36) \\sim Ueq: with sigma of 0.01 and sigma for terminal atoms of 0.02
Uanis(C31) \\sim Ueq: with sigma of 0.01 and sigma for terminal atoms of 0.02
Uanis(C35) \\sim Ueq: with sigma of 0.01 and sigma for terminal atoms of 0.02
Uanis(C34) \\sim Ueq: with sigma of 0.01 and sigma for terminal atoms of 0.02
Uanis(C27) \\sim Ueq: with sigma of 0.01 and sigma for terminal atoms of 0.02
Uanis(C28) \\sim Ueq: with sigma of 0.01 and sigma for terminal atoms of 0.02
Uanis(C25) \\sim Ueq, Uanis(C30) \\sim Ueq: with sigma of 0.01 and sigma for
terminal atoms of 0.02
Uanis(C26) \\sim Ueq: with sigma of 0.01 and sigma for terminal atoms of 0.02
Uanis(C36) \\sim Ueq, Uanis(C35) \\sim Ueq, Uanis(C34) \\sim Ueq, Uanis(C33)
\\sim Ueq, Uanis(C32) \\sim Ueq, Uanis(C31) \\sim Ueq: with sigma of 0.01 and
sigma for terminal atoms of 0.02
Uanis(C26) \\sim Ueq, Uanis(C25) \\sim Ueq, Uanis(C30) \\sim Ueq, Uanis(C29)
\\sim Ueq, Uanis(C28) \\sim Ueq, Uanis(C27) \\sim Ueq: with sigma of 0.01 and
sigma for terminal atoms of 0.02
5.a Secondary CH2 refined with riding coordinates:
 C7(H7A,H7B), C8(H8A,H8B)
5.b Aromatic/amide H refined with riding coordinates:
 C3(H3), C6(H6), C4(H4), C5(H5), C25(H25), C30(H30), C29(H29), C28(H28),
 C27(H27), C26(H26), C31(H31), C32(H32), C33(H33), C34(H34), C35(H35), C36(H36)
5.c Fitted hexagon refined as free rotating group:
 C25(C30,C29,C28,C27,C26), C31(C32,C33,C34,C35,C36)
5.d Idealised Me refined as rotating group:
 C16(H16A,H16B,H16C), C11(H11A,H11B,H11C), C14(H14A,H14B,H14C), C19(H19A,H19B,
 H19C), C18(H18A,H18B,H18C), C23(H23A,H23B,H23C), C20(H20A,H20B,H20C), C22(H22A,
 H22B,H22C), C10(H10A,H10B,H10C), C15(H15A,H15B,H15C), C24(H24A,H24B,H24C),
 C12(H12A,H12B,H12C)
;
_olex2_submission_special_instructions 'No special instructions were received'
_oxdiff_exptl_absorpt_empirical_details
;
Empirical correction (ABSPACK) includes:
- Absorption correction using spherical harmonics
- Frame scaling
;
_oxdiff_exptl_absorpt_empirical_full_max 1.446
_oxdiff_exptl_absorpt_empirical_full_min 0.792

loop_
_space_group_symop_operation_xyz
'x, y, z'
'-x, y+1/2, -z+1/2'
'-x, -y, -z'
'x, -y-1/2, z-1/2'

loop_
_atom_site_label
_atom_site_type_symbol
_atom_site_fract_x
_atom_site_fract_y
_atom_site_fract_z
_atom_site_U_iso_or_equiv
_atom_site_adp_type
_atom_site_occupancy
_atom_site_site_symmetry_order
_atom_site_calc_flag
_atom_site_refinement_flags_posn
_atom_site_refinement_flags_adp
Pd1 Pd 0.37874(2) 0.42046(2) 0.24103(2) 0.03172(10) Uani 1 1 d . .
P1 P 0.46156(6) 0.33531(5) 0.17695(6) 0.0309(2) Uani 1 1 d . .
P2 P 0.26291(6) 0.45563(6) 0.30533(7) 0.0381(2) Uani 1 1 d . .
S1 S 0.44881(9) 0.54419(7) 0.23081(10) 0.0553(3) Uani 1 1 d . .
N1 N 0.3493(2) 0.24661(19) 0.2317(2) 0.0360(7) Uani 1 1 d . .
N2 N 0.2403(2) 0.30706(19) 0.2802(2) 0.0368(7) Uani 1 1 d . .
C7 C 0.4310(3) 0.2363(2) 0.2028(3) 0.0425(9) Uani 1 1 d . .
H7A H 0.418691 0.204171 0.147902 0.051 Uiso 1 1 calc R .
H7B H 0.479768 0.213416 0.252022 0.051 Uiso 1 1 calc R .
C1 C 0.2891(2) 0.1917(2) 0.2446(3) 0.0353(8) Uani 1 1 d . .
C3 C 0.1492(3) 0.1891(3) 0.2908(3) 0.0512(11) Uani 1 1 d . .
H3 H 0.103261 0.213722 0.308762 0.061 Uiso 1 1 calc R .
C6 C 0.2883(3) 0.1132(3) 0.2346(3) 0.0441(9) Uani 1 1 d . .
H6 H 0.333981 0.088071 0.216589 0.053 Uiso 1 1 calc R .
C4 C 0.1490(3) 0.1101(3) 0.2805(4) 0.0590(13) Uani 1 1 d . .
H4 H 0.102567 0.081498 0.292675 0.071 Uiso 1 1 calc R .
C2 C 0.2200(3) 0.2297(2) 0.2735(3) 0.0381(8) Uani 1 1 d . .
C17 C 0.3074(3) 0.4861(3) 0.4302(3) 0.0506(11) Uani 1 1 d . .
C8 C 0.1927(3) 0.3685(3) 0.3098(3) 0.0479(10) Uani 1 1 d . .
H8A H 0.189515 0.359692 0.372436 0.058 Uiso 1 1 calc R .
H8B H 0.131074 0.373845 0.268359 0.058 Uiso 1 1 calc R .
B1 B 0.3209(3) 0.3201(3) 0.2524(3) 0.0352(9) Uani 1 1 d . .
C13 C 0.4229(4) 0.3384(3) 0.0464(3) 0.0514(11) Uani 1 1 d . .
C9 C 0.5888(3) 0.3350(3) 0.2280(4) 0.0503(11) Uani 1 1 d . .
C16 C 0.3204(4) 0.3172(4) 0.0189(4) 0.0762(18) Uani 1 1 d . .
H16A H 0.313532 0.266839 0.041125 0.114 Uiso 1 1 calc GR .
H16B H 0.295607 0.318405 -0.047597 0.114 Uiso 1 1 calc GR .
H16C H 0.288276 0.353239 0.045925 0.114 Uiso 1 1 calc GR .
C5 C 0.2167(3) 0.0733(3) 0.2523(4) 0.0548(12) Uani 1 1 d . .
H5 H 0.214132 0.020449 0.245170 0.066 Uiso 1 1 calc R .
C11 C 0.6363(3) 0.2628(3) 0.2088(4) 0.0567(12) Uani 1 1 d . .
H11A H 0.611780 0.219169 0.231861 0.085 Uiso 1 1 calc GR .
H11B H 0.700768 0.266441 0.239474 0.085 Uiso 1 1 calc GR .
H11C H 0.626218 0.257529 0.143080 0.085 Uiso 1 1 calc GR .
C14 C 0.4730(4) 0.2822(3) 0.0001(3) 0.0619(13) Uani 1 1 d . .
H14A H 0.535749 0.297540 0.012825 0.093 Uiso 1 1 calc GR .
H14B H 0.444319 0.282052 -0.065818 0.093 Uiso 1 1 calc GR .
H14C H 0.470277 0.231833 0.024412 0.093 Uiso 1 1 calc GR .
C19 C 0.3641(4) 0.4175(4) 0.4802(4) 0.0708(16) Uani 1 1 d . .
H19A H 0.324092 0.375069 0.479724 0.106 Uiso 1 1 calc GR .
H19B H 0.395505 0.431187 0.543206 0.106 Uiso 1 1 calc GR .
H19C H 0.407879 0.403353 0.448611 0.106 Uiso 1 1 calc GR .
C18 C 0.3718(5) 0.5540(4) 0.4383(4) 0.0793(19) Uani 1 1 d . .
H18A H 0.416278 0.542637 0.406546 0.119 Uiso 1 1 calc GR .
H18B H 0.402413 0.563928 0.502699 0.119 Uiso 1 1 calc GR .
H18C H 0.337273 0.598285 0.410810 0.119 Uiso 1 1 calc GR .
C23 C 0.2171(4) 0.6007(4) 0.2283(6) 0.086(2) Uani 1 1 d . .
H23A H 0.225009 0.625921 0.286769 0.130 Uiso 1 1 calc GR .
H23B H 0.177221 0.630589 0.179420 0.130 Uiso 1 1 calc GR .
H23C H 0.275406 0.595275 0.217027 0.130 Uiso 1 1 calc GR .
C21 C 0.1752(3) 0.5221(3) 0.2307(4) 0.0637(14) Uani 1 1 d . .
C20 C 0.2336(5) 0.5039(4) 0.4768(5) 0.0790(18) Uani 1 1 d . .
H20A H 0.201418 0.549390 0.450051 0.118 Uiso 1 1 calc GR .
H20B H 0.261444 0.511488 0.542171 0.118 Uiso 1 1 calc GR .
H20C H 0.191351 0.461959 0.467440 0.118 Uiso 1 1 calc GR .
C22 C 0.0880(4) 0.5307(4) 0.2608(6) 0.093(2) Uani 1 1 d . .
H22A H 0.066027 0.481025 0.271039 0.139 Uiso 1 1 calc GR .
H22B H 0.041949 0.556475 0.212829 0.139 Uiso 1 1 calc GR .
H22C H 0.101407 0.559851 0.317163 0.139 Uiso 1 1 calc GR .
C10 C 0.6307(4) 0.4034(3) 0.1893(7) 0.100(3) Uani 1 1 d . .
H10A H 0.617021 0.398600 0.123033 0.150 Uiso 1 1 calc GR .
H10B H 0.695865 0.403829 0.216893 0.150 Uiso 1 1 calc GR .
H10C H 0.605295 0.450269 0.203863 0.150 Uiso 1 1 calc GR .
C15 C 0.4333(7) 0.4193(3) 0.0133(4) 0.094(3) Uani 1 1 d . .
H15A H 0.401461 0.454464 0.041803 0.141 Uiso 1 1 calc GR .
H15B H 0.408062 0.421863 -0.053044 0.141 Uiso 1 1 calc GR .
H15C H 0.496998 0.432660 0.030318 0.141 Uiso 1 1 calc GR .
C24 C 0.1508(5) 0.4876(5) 0.1338(5) 0.094(2) Uani 1 1 d . .
H24A H 0.205036 0.483439 0.114301 0.142 Uiso 1 1 calc GR .
H24B H 0.107274 0.519892 0.091265 0.142 Uiso 1 1 calc GR .
H24C H 0.124755 0.437830 0.134610 0.142 Uiso 1 1 calc GR .
C12 C 0.6049(4) 0.3449(5) 0.3303(4) 0.097(3) Uani 1 1 d . .
H12A H 0.578604 0.392381 0.341683 0.145 Uiso 1 1 calc GR .
H12B H 0.669515 0.345329 0.361080 0.145 Uiso 1 1 calc GR .
H12C H 0.577005 0.303468 0.353674 0.145 Uiso 1 1 calc GR .
C25 C 0.1356(5) 0.5996(4) -0.1177(5) 0.120(3) Uani 1 1 d D U
H25 H 0.107059 0.556699 -0.149770 0.145 Uiso 1 1 calc R .
C30 C 0.0971(4) 0.6715(5) -0.1412(4) 0.124(3) Uani 1 1 d DG U
H30 H 0.042773 0.676646 -0.189072 0.149 Uiso 1 1 calc R .
C29 C 0.1397(5) 0.7357(3) -0.0933(5) 0.131(3) Uani 1 1 d DG U
H29 H 0.113935 0.783787 -0.109028 0.158 Uiso 1 1 calc R .
C28 C 0.2209(5) 0.7280(4) -0.0218(5) 0.128(3) Uani 1 1 d DG U
H28 H 0.249382 0.770981 0.010319 0.153 Uiso 1 1 calc R .
C27 C 0.2594(4) 0.6562(6) 0.0018(4) 0.130(3) Uani 1 1 d DG U
H27 H 0.313668 0.651035 0.049624 0.156 Uiso 1 1 calc R .
C26 C 0.2167(5) 0.5920(4) -0.0462(6) 0.136(4) Uani 1 1 d DG U
H26 H 0.242509 0.543893 -0.030420 0.164 Uiso 1 1 calc R .
C31 C 0.0463(5) 0.2424(3) -0.0114(5) 0.131(3) Uani 1 1 d D U
H31 H 0.079901 0.286189 0.011280 0.157 Uiso 1 1 calc R .
C32 C 0.0713(4) 0.1729(4) 0.0335(3) 0.094(2) Uani 1 1 d DG U
H32 H 0.121522 0.170118 0.086201 0.112 Uiso 1 1 calc R .
C33 C 0.0211(5) 0.1074(3) -0.0005(5) 0.129(3) Uani 1 1 d DG U
H33 H 0.037770 0.060871 0.029545 0.155 Uiso 1 1 calc R .
C34 C -0.0540(5) 0.1115(4) -0.0793(5) 0.158(4) Uani 1 1 d DG U
H34 H -0.087604 0.067694 -0.102031 0.190 Uiso 1 1 calc R .
C35 C -0.0790(4) 0.1810(6) -0.1242(4) 0.160(4) Uani 1 1 d DG U
H35 H -0.129226 0.183765 -0.176953 0.192 Uiso 1 1 calc R .
C36 C -0.0288(5) 0.2465(4) -0.0903(5) 0.143(3) Uani 1 1 d DG U
H36 H -0.045474 0.293012 -0.120299 0.172 Uiso 1 1 calc R .
H1 H 0.479(5) 0.534(4) 0.182(5) 0.11(3) Uiso 1 1 d . .

loop_
_atom_site_aniso_label
_atom_site_aniso_U_11
_atom_site_aniso_U_22
_atom_site_aniso_U_33
_atom_site_aniso_U_23
_atom_site_aniso_U_13
_atom_site_aniso_U_12
Pd1 0.03066(15) 0.03241(16) 0.03490(15) -0.00101(11) 0.01398(11) -0.00132(10)
P1 0.0333(4) 0.0324(5) 0.0307(4) -0.0024(4) 0.0150(3) -0.0034(4)
P2 0.0307(5) 0.0399(5) 0.0472(5) 0.0009(4) 0.0169(4) 0.0044(4)
S1 0.0626(7) 0.0389(6) 0.0775(8) -0.0079(5) 0.0408(6) -0.0113(5)
N1 0.0367(16) 0.0352(17) 0.0408(17) 0.0010(14) 0.0188(13) -0.0037(13)
N2 0.0325(15) 0.0407(18) 0.0399(17) 0.0012(14) 0.0148(13) -0.0043(13)
C7 0.045(2) 0.038(2) 0.053(2) -0.0007(18) 0.0283(19) -0.0028(17)
C1 0.0322(18) 0.040(2) 0.0331(18) 0.0056(16) 0.0087(14) -0.0035(15)
C3 0.0314(19) 0.058(3) 0.064(3) 0.016(2) 0.0137(19) -0.0010(19)
C6 0.037(2) 0.041(2) 0.052(2) 0.0054(19) 0.0103(18) -0.0031(17)
C4 0.032(2) 0.055(3) 0.089(4) 0.020(3) 0.016(2) -0.010(2)
C2 0.0320(18) 0.047(2) 0.0343(18) 0.0095(17) 0.0075(14) -0.0019(16)
C17 0.056(3) 0.054(3) 0.050(2) -0.009(2) 0.030(2) -0.003(2)
C8 0.037(2) 0.051(3) 0.063(3) 0.002(2) 0.0259(19) -0.0007(18)
B1 0.034(2) 0.040(2) 0.033(2) 0.0018(18) 0.0128(16) -0.0020(18)
C13 0.075(3) 0.050(3) 0.031(2) -0.0047(18) 0.018(2) 0.001(2)
C9 0.035(2) 0.046(2) 0.069(3) -0.015(2) 0.013(2) -0.0020(18)
C16 0.071(4) 0.101(5) 0.043(3) -0.019(3) -0.004(2) 0.018(3)
C5 0.043(2) 0.041(2) 0.077(3) 0.011(2) 0.012(2) -0.0089(19)
C11 0.038(2) 0.050(3) 0.088(4) -0.012(3) 0.026(2) -0.0017(19)
C14 0.084(4) 0.067(3) 0.045(2) -0.016(2) 0.035(2) -0.013(3)
C19 0.080(4) 0.089(4) 0.041(3) 0.001(3) 0.014(3) 0.013(3)
C18 0.097(5) 0.086(4) 0.066(3) -0.028(3) 0.042(3) -0.036(4)
C23 0.055(3) 0.066(4) 0.143(6) 0.049(4) 0.037(4) 0.020(3)
C21 0.038(2) 0.063(3) 0.090(4) 0.019(3) 0.018(2) 0.014(2)
C20 0.095(4) 0.075(4) 0.092(4) -0.025(3) 0.066(4) -0.008(3)
C22 0.042(3) 0.076(4) 0.164(7) 0.030(4) 0.036(4) 0.025(3)
C10 0.052(3) 0.048(3) 0.211(9) -0.013(4) 0.056(4) -0.015(3)
C15 0.181(8) 0.062(4) 0.047(3) 0.010(3) 0.046(4) 0.004(4)
C24 0.066(4) 0.125(6) 0.075(4) 0.028(4) -0.006(3) 0.015(4)
C12 0.060(3) 0.131(6) 0.077(4) -0.045(4) -0.014(3) 0.032(4)
C25 0.126(6) 0.108(6) 0.139(6) -0.039(5) 0.057(5) -0.025(5)
C30 0.118(6) 0.151(7) 0.107(5) 0.001(5) 0.039(5) -0.006(6)
C29 0.150(7) 0.124(6) 0.153(7) 0.021(5) 0.095(6) 0.000(5)
C28 0.137(6) 0.151(7) 0.121(6) -0.056(5) 0.078(5) -0.056(5)
C27 0.104(5) 0.218(8) 0.082(5) 0.019(6) 0.048(4) -0.007(6)
C26 0.143(7) 0.134(7) 0.167(7) 0.047(6) 0.100(6) 0.025(5)
C31 0.139(6) 0.152(6) 0.134(6) 0.019(5) 0.090(4) 0.033(5)
C32 0.092(4) 0.117(5) 0.064(3) 0.008(3) 0.011(3) 0.027(4)
C33 0.113(6) 0.137(6) 0.134(6) -0.014(5) 0.032(5) 0.012(5)
C34 0.128(6) 0.193(7) 0.157(7) -0.031(6) 0.045(5) -0.018(6)
C35 0.132(6) 0.239(8) 0.123(6) 0.031(6) 0.060(5) 0.031(6)
C36 0.134(6) 0.171(6) 0.145(6) 0.087(5) 0.074(5) 0.068(5)

loop_
_atom_type_symbol
_atom_type_description
_atom_type_scat_dispersion_real
_atom_type_scat_dispersion_imag
_atom_type_scat_source
C C 0.0181 0.0091 'International Tables Vol C Tables 4.2.6.8 and 6.1.1.4'
H H 0.0000 0.0000 'International Tables Vol C Tables 4.2.6.8 and 6.1.1.4'
B B 0.0090 0.0039 'International Tables Vol C Tables 4.2.6.8 and 6.1.1.4'
N N 0.0311 0.0180 'International Tables Vol C Tables 4.2.6.8 and 6.1.1.4'
P P 0.2955 0.4335 'International Tables Vol C Tables 4.2.6.8 and 6.1.1.4'
Pd Pd 0.1215 3.9337 'International Tables Vol C Tables 4.2.6.8 and 6.1.1.4'
S S 0.3331 0.5567 'International Tables Vol C Tables 4.2.6.8 and 6.1.1.4'

loop_
_geom_angle_atom_site_label_1
_geom_angle_atom_site_label_2
_geom_angle_atom_site_label_3
_geom_angle
P1 Pd1 S1 103.81(4)
P2 Pd1 P1 155.03(4)
P2 Pd1 S1 101.10(4)
B1 Pd1 P1 77.39(13)
B1 Pd1 P2 77.74(13)
B1 Pd1 S1 178.55(13)
C7 P1 Pd1 107.91(13)
C7 P1 C13 102.9(2)
C7 P1 C9 101.9(2)
C13 P1 Pd1 111.72(16)
C9 P1 Pd1 117.15(15)
C9 P1 C13 113.5(2)
C17 P2 Pd1 113.17(15)
C8 P2 Pd1 108.18(14)
C8 P2 C17 103.8(2)
C8 P2 C21 102.0(2)
C21 P2 Pd1 114.27(18)
C21 P2 C17 114.0(3)
C1 N1 C7 128.5(3)
C1 N1 B1 109.8(3)
B1 N1 C7 121.6(3)
C2 N2 C8 129.0(3)
C2 N2 B1 109.2(3)
B1 N2 C8 121.9(3)
N1 C7 P1 103.7(3)
N1 C1 C6 131.3(4)
N1 C1 C2 107.7(3)
C6 C1 C2 121.0(4)
C2 C3 C4 117.8(4)
C1 C6 C5 117.5(4)
C5 C4 C3 121.2(4)
N2 C2 C1 107.9(3)
C3 C2 N2 131.3(4)
C3 C2 C1 120.7(4)
C19 C17 P2 104.6(3)
C18 C17 P2 109.7(3)
C18 C17 C19 108.1(5)
C20 C17 P2 114.7(4)
C20 C17 C19 108.7(5)
C20 C17 C18 110.6(5)
N2 C8 P2 104.4(3)
N1 B1 Pd1 127.3(3)
N1 B1 N2 105.3(3)
N2 B1 Pd1 127.3(3)
C16 C13 P1 104.9(3)
C14 C13 P1 114.2(4)
C14 C13 C16 109.1(4)
C15 C13 P1 109.7(3)
C15 C13 C16 109.3(5)
C15 C13 C14 109.5(5)
C11 C9 P1 114.8(3)
C11 C9 C10 107.2(4)
C10 C9 P1 109.8(4)
C12 C9 P1 105.0(4)
C12 C9 C11 110.3(5)
C12 C9 C10 109.6(6)
C4 C5 C6 121.7(4)
C23 C21 P2 110.0(4)
C23 C21 C22 109.0(5)
C22 C21 P2 114.5(4)
C24 C21 P2 105.0(4)
C24 C21 C23 108.7(6)
C24 C21 C22 109.4(5)
C30 C25 C26 120.0
C29 C30 C25 120.0
C30 C29 C28 120.0
C29 C28 C27 120.0
C26 C27 C28 120.0
C27 C26 C25 120.0
C32 C31 C36 120.0
C31 C32 C33 120.0
C34 C33 C32 120.0
C33 C34 C35 120.0
C34 C35 C36 120.0
C35 C36 C31 120.0

loop_
_geom_bond_atom_site_label_1
_geom_bond_atom_site_label_2
_geom_bond_distance
Pd1 P1 2.3391(9)
Pd1 P2 2.3361(10)
Pd1 S1 2.4409(11)
Pd1 B1 1.997(4)
P1 C7 1.866(4)
P1 C13 1.879(4)
P1 C9 1.871(4)
P2 C17 1.879(5)
P2 C8 1.878(4)
P2 C21 1.878(5)
N1 C7 1.450(5)
N1 C1 1.383(5)
N1 B1 1.421(6)
N2 C2 1.386(5)
N2 C8 1.441(5)
N2 B1 1.431(5)
C1 C6 1.383(6)
C1 C2 1.420(6)
C3 C4 1.390(7)
C3 C2 1.382(6)
C6 C5 1.389(6)
C4 C5 1.388(7)
C17 C19 1.542(7)
C17 C18 1.526(7)
C17 C20 1.525(6)
C13 C16 1.544(8)
C13 C14 1.534(7)
C13 C15 1.525(7)
C9 C11 1.526(6)
C9 C10 1.550(8)
C9 C12 1.496(8)
C23 C21 1.524(8)
C21 C22 1.535(7)
C21 C24 1.520(9)
C25 C30 1.3900
C25 C26 1.3900
C30 C29 1.3900
C29 C28 1.3900
C28 C27 1.3900
C27 C26 1.3900
C31 C32 1.3900
C31 C36 1.3900
C32 C33 1.3900
C33 C34 1.3900
C34 C35 1.3900
C35 C36 1.3900
